data_7129310
loop_
_publ_author_name
'Chen, Po-Han'
'Hsu, Ching-Pei'
'Tseng, Hsi-Ching'
'Liu, Yi-Hung'
'Chiu, Ching-Wen'

_publ_section_title
;
 [Mes-B-TMP]+ Borinium Cation Initiated Cyanosilylation and Catalysed
 Hydrosilylation of Ketones and Aldehydes
;
_journal_name_full 'Chemical Communications'
_journal_paper_doi 10.1039/D1CC06319G
_journal_year 2021
_chemical_absolute_configuration ad
_chemical_formula_sum 'C39 H29 Al2 B F55 N O6 Si2'
_chemical_formula_weight 1773.58
_space_group_crystal_system orthorhombic
_space_group_IT_number 19
_space_group_name_Hall 'P 2ac 2ab'
_space_group_name_H-M_alt 'P 21 21 21'
_atom_sites_solution_hydrogens geom
_audit_creation_method SHELXL-2018/3
_audit_update_record
;
2021-11-08 deposited with the CCDC.	2021-11-23 downloaded from the CCDC.
;
_cell_angle_alpha 90
_cell_angle_beta 90
_cell_angle_gamma 90
_cell_formula_units_Z 4
_cell_length_a 14.8299(5)
_cell_length_b 17.7594(6)
_cell_length_c 23.7368(8)
_cell_measurement_reflns_used 15210
_cell_measurement_temperature 150(2)
_cell_measurement_theta_max 25.41
_cell_measurement_theta_min 2.20
_cell_volume 6251.6(4)
_computing_cell_refinement 'Bruker SAINT'
_computing_data_collection 'Bruker APEX3'
_computing_data_reduction 'Bruker SAINT'
_computing_molecular_graphics 'Bruker SHELXTL'
_computing_publication_material 'Bruker SHELXTL'
_computing_structure_refinement 'SHELXL-2018/3 (Sheldrick, 2018)'
_computing_structure_solution 'SHELXT (Sheldrick 2015)'
_diffrn_ambient_temperature 150(2)
_diffrn_measured_fraction_theta_full 0.999
_diffrn_measured_fraction_theta_max 0.996
_diffrn_measurement_device_type 'Bruker D8 VENTURE'
_diffrn_measurement_method '\f and \w scans'
_diffrn_radiation_type MoK\a
_diffrn_radiation_wavelength 0.71073
_diffrn_reflns_av_R_equivalents 0.0391
_diffrn_reflns_av_unetI/netI 0.0537
_diffrn_reflns_Laue_measured_fraction_full 0.999
_diffrn_reflns_Laue_measured_fraction_max 0.996
_diffrn_reflns_limit_h_max 18
_diffrn_reflns_limit_h_min -16
_diffrn_reflns_limit_k_max 20
_diffrn_reflns_limit_k_min -22
_diffrn_reflns_limit_l_max 29
_diffrn_reflns_limit_l_min -25
_diffrn_reflns_number 28151
_diffrn_reflns_point_group_measured_fraction_full 0.999
_diffrn_reflns_point_group_measured_fraction_max 0.996
_diffrn_reflns_theta_full 25.242
_diffrn_reflns_theta_max 26.436
_diffrn_reflns_theta_min 2.064
_exptl_absorpt_coefficient_mu 0.294
_exptl_absorpt_correction_T_max 0.9705
_exptl_absorpt_correction_T_min 0.7601
_exptl_absorpt_correction_type multi-scan
_exptl_absorpt_process_details 'Bruker SADABS'
_exptl_crystal_colour colourless
_exptl_crystal_density_diffrn 1.884
_exptl_crystal_description needle
_exptl_crystal_F_000 3488
_exptl_crystal_size_max 0.356
_exptl_crystal_size_mid 0.074
_exptl_crystal_size_min 0.064
_refine_diff_density_max 1.029
_refine_diff_density_min -0.587
_refine_diff_density_rms 0.109
_refine_ls_abs_structure_details
; 
 Refined as an inversion twin. 
;
_refine_ls_abs_structure_Flack 0.6(3)
_refine_ls_extinction_method none
_refine_ls_goodness_of_fit_ref 1.046
_refine_ls_hydrogen_treatment constr
_refine_ls_matrix_type full
_refine_ls_number_parameters 966
_refine_ls_number_reflns 12829
_refine_ls_number_restraints 58
_refine_ls_restrained_S_all 1.104
_refine_ls_R_factor_all 0.0961
_refine_ls_R_factor_gt 0.0766
_refine_ls_shift/su_max 0.001
_refine_ls_shift/su_mean 0.000
_refine_ls_structure_factor_coef Fsqd
_refine_ls_weighting_details 'w=1/[\s^2^(Fo^2^)+(0.1346P)^2^+6.0721P] where P=(Fo^2^+2Fc^2^)/3'
_refine_ls_weighting_scheme calc
_refine_ls_wR_factor_gt 0.2002
_refine_ls_wR_factor_ref 0.2183
_reflns_Friedel_coverage 0.823
_reflns_Friedel_fraction_full 1.000
_reflns_Friedel_fraction_max 0.995
_reflns_number_gt 10109
_reflns_number_total 12829
_reflns_threshold_expression 'I > 2\s(I)'
_cod_data_source_file d1cc06319g2.cif
_cod_data_source_block ic20708
_cod_database_code 7129310
_shelx_shelxl_version_number 2018/3
_shelx_space_group_comment
; 
The symmetry employed for this shelxl refinement is uniquely defined 
by the following loop, which should always be used as a source of 
symmetry information in preference to the above space-group names. 
They are only intended as comments. 
;
_shelx_estimated_absorpt_t_min 0.902
_shelx_estimated_absorpt_t_max 0.981

loop_
_space_group_symop_operation_xyz
'x, y, z'
'-x+1/2, -y, z+1/2'
'-x, y+1/2, -z+1/2'
'x+1/2, -y+1/2, -z'

loop_
_atom_site_label
_atom_site_type_symbol
_atom_site_fract_x
_atom_site_fract_y
_atom_site_fract_z
_atom_site_U_iso_or_equiv
_atom_site_adp_type
_atom_site_occupancy
_atom_site_site_symmetry_order
_atom_site_calc_flag
_atom_site_refinement_flags_posn
_atom_site_refinement_flags_adp
_atom_site_refinement_flags_occupancy
_atom_site_disorder_assembly
_atom_site_disorder_group
Si1 Si 0.78393(15) 0.61737(14) 0.91089(8) 0.0382(5) Uani 1 1 d . . . . .
Si2 Si 0.71647(14) 0.67903(12) 1.02993(8) 0.0302(4) Uani 1 1 d . . . . .
B1 B 0.6467(6) 0.6771(5) 0.9132(3) 0.0293(16) Uani 1 1 d . . . . .
N1 N 0.7098(4) 0.6604(3) 0.9562(2) 0.0272(12) Uani 1 1 d . . . . .
C1 C 0.5526(6) 0.7143(5) 0.9150(4) 0.0429(19) Uani 1 1 d . . . . .
H1A H 0.505969 0.675191 0.913904 0.064 Uiso 1 1 calc R U . . .
H1B H 0.545571 0.747760 0.882512 0.064 Uiso 1 1 calc R U . . .
H1C H 0.546468 0.743511 0.949854 0.064 Uiso 1 1 calc R U . . .
C2 C 0.7954(10) 0.5144(6) 0.9180(5) 0.080(4) Uani 1 1 d . . . . .
H2A H 0.748301 0.489476 0.895917 0.120 Uiso 1 1 calc R U . . .
H2B H 0.789231 0.500336 0.957768 0.120 Uiso 1 1 calc R U . . .
H2C H 0.854806 0.498793 0.904236 0.120 Uiso 1 1 calc R U . . .
C3 C 0.8938(6) 0.6648(9) 0.8993(4) 0.070(4) Uani 1 1 d . . . . .
H3A H 0.915665 0.653332 0.861266 0.104 Uiso 1 1 calc R U . . .
H3B H 0.937547 0.646840 0.927106 0.104 Uiso 1 1 calc R U . . .
H3C H 0.886139 0.719376 0.903260 0.104 Uiso 1 1 calc R U . . .
C4 C 0.6165(7) 0.7316(5) 1.0537(3) 0.046(2) Uani 1 1 d . . . . .
H4A H 0.562979 0.699617 1.050304 0.068 Uiso 1 1 calc R U . . .
H4B H 0.608923 0.776642 1.030292 0.068 Uiso 1 1 calc R U . . .
H4C H 0.624503 0.746605 1.093107 0.068 Uiso 1 1 calc R U . . .
C5 C 0.7246(7) 0.5874(6) 1.0672(4) 0.049(2) Uani 1 1 d . . . . .
H5A H 0.778682 0.560576 1.054437 0.074 Uiso 1 1 calc R U . . .
H5B H 0.671081 0.557070 1.058836 0.074 Uiso 1 1 calc R U . . .
H5C H 0.728498 0.596205 1.107840 0.074 Uiso 1 1 calc R U . . .
C6 C 0.8215(8) 0.7344(8) 1.0405(5) 0.068(3) Uani 1 1 d . . . . .
H6A H 0.872355 0.707834 1.023208 0.103 Uiso 1 1 calc R U . . .
H6B H 0.832735 0.740496 1.080963 0.103 Uiso 1 1 calc R U . . .
H6C H 0.814790 0.784053 1.023017 0.103 Uiso 1 1 calc R U . . .
C7 C 0.6890(5) 0.6460(4) 0.8525(3) 0.0264(14) Uani 1 1 d . . . . .
C8 C 0.6562(5) 0.5758(4) 0.8296(3) 0.0318(15) Uani 1 1 d . . . . .
C9 C 0.6789(6) 0.5582(4) 0.7748(3) 0.0368(17) Uani 1 1 d . . . . .
H9 H 0.659773 0.511167 0.759983 0.044 Uiso 1 1 calc R U . . .
C10 C 0.7285(6) 0.6059(5) 0.7402(3) 0.0382(17) Uani 1 1 d . . . . .
C11 C 0.7518(5) 0.6762(4) 0.7613(3) 0.0350(15) Uani 1 1 d . . . . .
H11 H 0.783266 0.710272 0.737543 0.042 Uiso 1 1 calc R U . . .
C12 C 0.7313(5) 0.6983(4) 0.8151(3) 0.0287(14) Uani 1 1 d . . . . .
C13 C 0.5902(9) 0.5281(5) 0.8625(4) 0.056(3) Uani 1 1 d . . . . .
H13A H 0.604171 0.474696 0.856695 0.084 Uiso 1 1 calc R U . . .
H13B H 0.528738 0.538387 0.849370 0.084 Uiso 1 1 calc R U . . .
H13C H 0.594870 0.540198 0.902630 0.084 Uiso 1 1 calc R U . . .
C14 C 0.7538(9) 0.5834(6) 0.6820(4) 0.062(3) Uani 1 1 d . . . . .
H14A H 0.756304 0.628240 0.657926 0.093 Uiso 1 1 calc R U . . .
H14B H 0.708660 0.548321 0.667101 0.093 Uiso 1 1 calc R U . . .
H14C H 0.812962 0.558918 0.682470 0.093 Uiso 1 1 calc R U . . .
C15 C 0.7507(7) 0.7781(4) 0.8344(4) 0.0451(19) Uani 1 1 d . . . . .
H15A H 0.807286 0.795538 0.817560 0.068 Uiso 1 1 calc R U . . .
H15B H 0.755946 0.779077 0.875568 0.068 Uiso 1 1 calc R U . . .
H15C H 0.701339 0.811258 0.822636 0.068 Uiso 1 1 calc R U . . .
Al1 Al 0.24273(13) 0.67999(10) 0.70846(7) 0.0206(4) Uani 1 1 d . . . . .
Al2 Al 0.26120(13) 0.61251(10) 0.56946(7) 0.0206(4) Uani 1 1 d . . . . .
O1 O 0.2424(4) 0.5943(3) 0.74151(19) 0.0344(12) Uani 1 1 d . . . . .
O2 O 0.3321(4) 0.7377(3) 0.7214(2) 0.0366(12) Uani 1 1 d . . . . .
O3 O 0.1437(4) 0.7266(3) 0.7189(3) 0.0416(13) Uani 1 1 d . . . . .
O4 O 0.2653(5) 0.6911(3) 0.5291(2) 0.0513(17) Uani 1 1 d . . . . .
O5 O 0.3610(4) 0.5674(4) 0.5783(3) 0.0479(15) Uani 1 1 d . . . . .
O6 O 0.1761(4) 0.5529(3) 0.5563(2) 0.0376(12) Uani 1 1 d . . . . .
F55 F 0.2459(3) 0.6520(2) 0.63715(14) 0.0242(8) Uani 1 1 d . . . . .
C16 C 0.2351(6) 0.5576(4) 0.7909(3) 0.0374(17) Uani 1 1 d . . . . .
C17 C 0.1353(8) 0.5379(8) 0.8019(4) 0.066(2) Uani 1 1 d . U . . .
C18 C 0.2707(7) 0.6067(6) 0.8404(3) 0.051(2) Uani 1 1 d . . . . .
C19 C 0.2944(10) 0.4850(6) 0.7868(5) 0.066(2) Uani 1 1 d . U . . .
C20 C 0.4179(5) 0.7586(4) 0.7136(3) 0.0293(15) Uani 1 1 d . . . . .
C21 C 0.4421(7) 0.8171(5) 0.7590(4) 0.047(2) Uani 1 1 d . . . . .
C22 C 0.4818(6) 0.6889(5) 0.7185(4) 0.047(2) Uani 1 1 d . . . . .
C23 C 0.4280(6) 0.7940(5) 0.6543(3) 0.0386(18) Uani 1 1 d . . . . .
C24 C 0.0950(5) 0.7909(4) 0.7200(3) 0.0334(16) Uani 1 1 d . . . . .
C25 C 0.1409(9) 0.8502(6) 0.7600(5) 0.064(3) Uani 1 1 d . . . . .
C26 C 0.0002(8) 0.7698(7) 0.7406(6) 0.074(3) Uani 1 1 d . U . . .
C27 C 0.0899(7) 0.8267(6) 0.6607(4) 0.056(2) Uani 1 1 d . . . . .
C28 C 0.2637(6) 0.7298(5) 0.4800(3) 0.0415(16) Uani 1 1 d . U . . .
C29 C 0.3532(8) 0.7252(7) 0.4502(5) 0.063(2) Uani 1 1 d . U . . .
C30 C 0.2500(10) 0.8169(6) 0.4944(5) 0.069(3) Uani 1 1 d . U . . .
C31 C 0.1834(8) 0.7056(8) 0.4421(4) 0.067(3) Uani 1 1 d . U . . .
C32 C 0.4206(5) 0.5131(4) 0.5631(3) 0.0354(17) Uani 1 1 d . . . . .
C33 C 0.3820(8) 0.4633(6) 0.5146(5) 0.063(3) Uani 1 1 d . . . . .
C34 C 0.5072(6) 0.5536(6) 0.5438(5) 0.055(2) Uani 1 1 d . . . . .
C35 C 0.4411(11) 0.4626(7) 0.6138(6) 0.075(4) Uani 1 1 d . . . . .
C36 C 0.0932(5) 0.5202(4) 0.5633(3) 0.0285(15) Uani 1 1 d . . . . .
C37 C 0.0319(6) 0.5753(6) 0.5954(5) 0.052(2) Uani 1 1 d . . . . .
C38 C 0.1041(9) 0.4483(6) 0.5983(5) 0.061(3) Uani 1 1 d . . . . .
C39 C 0.0550(7) 0.4999(6) 0.5051(4) 0.051(2) Uani 1 1 d . . . . .
F1 F 0.0980(5) 0.5087(5) 0.7559(3) 0.088(2) Uani 1 1 d . U . . .
F2 F 0.0906(5) 0.5978(6) 0.8180(3) 0.097(3) Uani 1 1 d . U . . .
F3 F 0.1262(5) 0.4854(5) 0.8420(3) 0.085(2) Uani 1 1 d . U . . .
F4 F 0.2426(5) 0.6784(3) 0.8326(2) 0.0629(16) Uani 1 1 d . . . . .
F5 F 0.2423(5) 0.5844(4) 0.8902(2) 0.0710(18) Uani 1 1 d . . . . .
F6 F 0.3601(5) 0.6099(5) 0.8414(3) 0.0741(18) Uani 1 1 d . . . . .
F7 F 0.3105(8) 0.4558(4) 0.8383(3) 0.110(3) Uani 1 1 d . . . . .
F8 F 0.2548(6) 0.4340(4) 0.7560(3) 0.089(2) Uani 1 1 d . U . . .
F9 F 0.3752(6) 0.5004(5) 0.7672(3) 0.085(2) Uani 1 1 d . U . . .
F10 F 0.4083(5) 0.8847(3) 0.7468(3) 0.0664(17) Uani 1 1 d . . . . .
F11 F 0.4113(4) 0.7966(3) 0.8093(2) 0.0565(15) Uani 1 1 d . . . . .
F12 F 0.5316(4) 0.8268(4) 0.7637(3) 0.0683(17) Uani 1 1 d . . . . .
F13 F 0.4970(4) 0.6726(3) 0.7720(2) 0.0625(16) Uani 1 1 d . . . . .
F14 F 0.5603(4) 0.7003(4) 0.6937(3) 0.0629(16) Uani 1 1 d . . . . .
F15 F 0.4428(5) 0.6309(3) 0.6940(3) 0.0618(15) Uani 1 1 d . . . . .
F16 F 0.5027(4) 0.8352(3) 0.6485(2) 0.0591(15) Uani 1 1 d . . . . .
F17 F 0.4289(4) 0.7404(3) 0.6150(2) 0.0516(13) Uani 1 1 d . . . . .
F18 F 0.3593(4) 0.8391(3) 0.6428(2) 0.0547(14) Uani 1 1 d . . . . .
F19 F 0.1724(8) 0.8178(5) 0.8053(3) 0.116(3) Uani 1 1 d . . . . .
F20 F 0.2079(5) 0.8836(4) 0.7370(4) 0.091(2) Uani 1 1 d . . . . .
F21 F 0.0798(7) 0.9043(4) 0.7754(4) 0.104(3) Uani 1 1 d . . . . .
F22 F 0.0024(7) 0.7592(6) 0.7964(4) 0.119(3) Uani 1 1 d . U . . .
F23 F -0.0586(5) 0.8258(5) 0.7337(4) 0.101(2) Uani 1 1 d . U . . .
F24 F -0.0301(6) 0.7102(5) 0.7160(5) 0.106(3) Uani 1 1 d . U . . .
F25 F 0.0387(7) 0.7855(6) 0.6271(4) 0.108(3) Uani 1 1 d . . . . .
F26 F 0.1706(5) 0.8254(5) 0.6367(3) 0.086(2) Uani 1 1 d . . . . .
F27 F 0.0548(6) 0.8942(4) 0.6602(4) 0.096(3) Uani 1 1 d . . . . .
F28 F 0.3588(5) 0.6542(4) 0.4250(4) 0.087(2) Uani 1 1 d . U . . .
F29 F 0.4206(5) 0.7355(5) 0.4857(4) 0.088(2) Uani 1 1 d . U . . .
F30 F 0.3634(5) 0.7807(6) 0.4123(4) 0.104(3) Uani 1 1 d . . . . .
F31 F 0.3234(7) 0.8411(4) 0.5187(3) 0.095(3) Uani 1 1 d . U . . .
F32 F 0.2323(7) 0.8578(5) 0.4486(3) 0.098(2) Uani 1 1 d . U . . .
F33 F 0.1744(7) 0.8234(6) 0.5267(3) 0.106(3) Uani 1 1 d . . . . .
F34 F 0.1888(6) 0.6289(5) 0.4369(3) 0.093(3) Uani 1 1 d . . . . .
F35 F 0.1061(5) 0.7222(6) 0.4636(5) 0.109(3) Uani 1 1 d . U . . .
F36 F 0.2014(7) 0.7272(6) 0.3877(3) 0.101(2) Uani 1 1 d . U . . .
F37 F 0.3224(6) 0.4140(4) 0.5340(4) 0.093(3) Uani 1 1 d . . . . .
F38 F 0.3353(5) 0.5076(4) 0.4778(3) 0.075(2) Uani 1 1 d . . . . .
F39 F 0.4451(5) 0.4257(4) 0.4879(4) 0.087(2) Uani 1 1 d . . . . .
F40 F 0.4969(5) 0.5784(4) 0.4917(3) 0.078(2) Uani 1 1 d . . . . .
F41 F 0.5772(4) 0.5044(5) 0.5414(4) 0.089(2) Uani 1 1 d . . . . .
F42 F 0.5305(4) 0.6076(4) 0.5772(3) 0.078(2) Uani 1 1 d . . . . .
F43 F 0.4808(9) 0.3993(4) 0.5986(4) 0.127(4) Uani 1 1 d . . . . .
F44 F 0.4968(6) 0.4970(4) 0.6499(3) 0.091(2) Uani 1 1 d . . . . .
F45 F 0.3652(8) 0.4460(6) 0.6419(4) 0.126(4) Uani 1 1 d . . . . .
F46 F 0.0421(4) 0.6437(3) 0.5744(3) 0.0714(18) Uani 1 1 d . . . . .
F47 F -0.0544(4) 0.5565(5) 0.5908(4) 0.085(2) Uani 1 1 d . . . . .
F48 F 0.0544(4) 0.5775(4) 0.6506(2) 0.0713(19) Uani 1 1 d . . . . .
F49 F 0.0260(6) 0.4242(4) 0.6200(3) 0.084(2) Uani 1 1 d . . . . .
F50 F 0.1611(6) 0.4579(4) 0.6409(3) 0.082(2) Uani 1 1 d . . . . .
F51 F 0.1371(6) 0.3916(3) 0.5655(3) 0.082(2) Uani 1 1 d . . . . .
F52 F 0.1157(4) 0.4727(4) 0.4716(2) 0.0681(18) Uani 1 1 d . . . . .
F53 F 0.0198(5) 0.5639(4) 0.4809(3) 0.0740(19) Uani 1 1 d . . . . .
F54 F -0.0113(4) 0.4496(4) 0.5088(3) 0.0701(18) Uani 1 1 d . . . . .

loop_
_atom_site_aniso_label
_atom_site_aniso_U_11
_atom_site_aniso_U_22
_atom_site_aniso_U_33
_atom_site_aniso_U_23
_atom_site_aniso_U_13
_atom_site_aniso_U_12
Si1 0.0391(11) 0.0485(12) 0.0270(9) -0.0011(9) -0.0014(8) 0.0216(10)
Si2 0.0307(10) 0.0379(10) 0.0221(8) -0.0056(8) -0.0010(7) -0.0023(9)
B1 0.033(4) 0.021(3) 0.033(4) 0.001(3) 0.002(3) 0.000(3)
N1 0.030(3) 0.028(3) 0.024(3) -0.002(2) 0.000(2) -0.003(2)
C1 0.033(4) 0.059(5) 0.037(4) -0.005(4) -0.003(3) 0.013(4)
C2 0.131(11) 0.062(6) 0.048(5) -0.012(5) -0.018(6) 0.066(7)
C3 0.028(5) 0.131(11) 0.050(5) 0.010(6) 0.004(4) 0.021(6)
C4 0.067(6) 0.040(4) 0.029(4) -0.007(3) 0.006(4) 0.009(4)
C5 0.053(5) 0.061(5) 0.035(4) 0.012(4) -0.004(4) 0.024(4)
C6 0.055(6) 0.100(9) 0.050(6) -0.028(6) 0.001(5) -0.031(6)
C7 0.027(3) 0.030(3) 0.023(3) -0.003(3) -0.005(3) 0.003(3)
C8 0.043(4) 0.023(3) 0.030(3) 0.000(3) 0.004(3) 0.001(3)
C9 0.052(5) 0.028(4) 0.031(4) -0.003(3) 0.000(3) 0.000(3)
C10 0.041(4) 0.047(4) 0.027(3) 0.004(3) 0.001(3) 0.012(4)
C11 0.032(4) 0.040(4) 0.032(3) 0.006(3) 0.005(3) 0.001(3)
C12 0.023(3) 0.023(3) 0.041(4) 0.005(3) -0.003(3) 0.002(3)
C13 0.093(8) 0.031(4) 0.045(5) -0.006(4) 0.010(5) -0.019(5)
C14 0.089(8) 0.069(6) 0.028(4) -0.007(4) 0.009(5) 0.010(6)
C15 0.053(5) 0.031(4) 0.051(5) -0.005(3) 0.004(4) -0.011(4)
Al1 0.0274(10) 0.0200(8) 0.0144(7) 0.0004(6) 0.0008(7) -0.0022(8)
Al2 0.0234(9) 0.0200(8) 0.0184(8) -0.0021(7) 0.0017(7) 0.0003(8)
O1 0.055(3) 0.028(2) 0.020(2) 0.0042(18) -0.005(2) -0.006(2)
O2 0.036(3) 0.045(3) 0.029(3) -0.005(2) -0.001(2) -0.014(2)
O3 0.040(3) 0.039(3) 0.045(3) -0.011(3) 0.000(3) 0.009(2)
O4 0.089(5) 0.042(3) 0.022(2) 0.012(2) -0.017(3) -0.022(3)
O5 0.025(3) 0.052(4) 0.067(4) -0.024(3) 0.000(3) 0.017(3)
O6 0.026(3) 0.046(3) 0.040(3) -0.012(2) 0.003(2) -0.014(2)
F55 0.029(2) 0.0275(18) 0.0162(15) -0.0013(13) 0.0010(14) 0.0000(16)
C16 0.057(5) 0.032(3) 0.023(3) 0.011(3) 0.001(3) -0.003(4)
C17 0.068(7) 0.094(7) 0.035(5) 0.018(5) -0.006(4) -0.034(5)
C18 0.062(6) 0.062(6) 0.029(4) 0.009(4) 0.000(4) -0.007(5)
C19 0.110(6) 0.041(5) 0.048(5) 0.006(4) -0.001(5) 0.009(6)
C20 0.029(4) 0.027(3) 0.033(4) 0.000(3) -0.007(3) -0.003(3)
C21 0.060(6) 0.035(4) 0.047(5) -0.001(4) -0.019(4) -0.014(4)
C22 0.047(5) 0.043(5) 0.051(5) 0.001(4) -0.004(4) 0.009(4)
C23 0.032(4) 0.042(4) 0.041(4) 0.008(3) -0.001(3) -0.007(3)
C24 0.036(4) 0.033(4) 0.031(4) -0.003(3) 0.005(3) 0.009(3)
C25 0.093(9) 0.043(5) 0.055(6) -0.024(5) 0.009(6) 0.002(6)
C26 0.055(6) 0.055(6) 0.111(5) 0.010(6) 0.033(6) 0.011(5)
C27 0.053(6) 0.061(6) 0.055(5) 0.006(5) -0.008(4) 0.006(5)
C28 0.054(4) 0.049(4) 0.022(3) 0.012(3) -0.005(3) -0.011(4)
C29 0.051(4) 0.069(5) 0.068(7) 0.006(4) 0.001(3) 0.008(5)
C30 0.101(8) 0.050(4) 0.057(6) 0.013(4) -0.005(5) -0.002(6)
C31 0.056(4) 0.095(9) 0.049(6) 0.017(5) -0.016(3) -0.020(5)
C32 0.037(4) 0.026(3) 0.043(4) -0.004(3) 0.006(3) 0.007(3)
C33 0.066(7) 0.056(6) 0.068(7) -0.032(5) 0.012(5) 0.008(6)
C34 0.029(4) 0.059(6) 0.077(7) 0.002(5) 0.011(4) 0.008(4)
C35 0.103(10) 0.047(6) 0.075(8) 0.012(6) 0.005(7) 0.006(6)
C36 0.023(3) 0.033(4) 0.029(3) -0.006(3) 0.003(3) -0.009(3)
C37 0.035(5) 0.050(5) 0.071(6) -0.014(5) 0.004(4) -0.009(4)
C38 0.078(7) 0.048(5) 0.057(6) 0.010(5) -0.013(5) -0.008(5)
C39 0.048(5) 0.065(6) 0.038(4) -0.005(4) -0.003(4) -0.023(5)
F1 0.083(4) 0.110(4) 0.072(4) 0.008(3) -0.014(3) -0.035(4)
F2 0.063(4) 0.148(7) 0.081(5) 0.026(5) 0.024(4) 0.007(5)
F3 0.097(4) 0.094(4) 0.064(3) 0.025(3) 0.007(3) -0.039(3)
F4 0.106(5) 0.046(3) 0.037(2) -0.007(2) -0.002(3) 0.001(3)
F5 0.099(5) 0.092(4) 0.022(2) 0.012(2) -0.004(3) -0.017(4)
F6 0.069(4) 0.096(5) 0.057(3) 0.002(4) -0.014(3) -0.019(4)
F7 0.196(10) 0.070(4) 0.063(4) 0.033(4) -0.004(5) 0.050(6)
F8 0.129(5) 0.056(3) 0.083(4) -0.003(3) -0.007(4) -0.001(3)
F9 0.097(5) 0.091(5) 0.068(4) 0.015(4) 0.007(4) 0.041(4)
F10 0.092(5) 0.028(2) 0.079(4) -0.014(3) -0.013(3) 0.004(3)
F11 0.073(4) 0.062(3) 0.034(3) -0.017(2) -0.010(2) 0.001(3)
F12 0.049(3) 0.080(4) 0.076(4) -0.015(3) -0.023(3) -0.021(3)
F13 0.075(4) 0.067(4) 0.046(3) 0.016(3) -0.008(3) 0.027(3)
F14 0.042(3) 0.077(4) 0.070(4) 0.016(3) 0.008(3) 0.016(3)
F15 0.078(4) 0.039(3) 0.068(4) -0.013(3) 0.005(3) 0.008(3)
F16 0.054(3) 0.062(3) 0.062(3) 0.019(3) 0.002(3) -0.026(3)
F17 0.062(3) 0.063(3) 0.030(2) -0.003(2) 0.001(2) -0.006(3)
F18 0.047(3) 0.067(3) 0.050(3) 0.021(3) -0.011(2) 0.008(3)
F19 0.182(10) 0.101(6) 0.064(4) -0.029(4) -0.046(5) 0.005(7)
F20 0.064(4) 0.064(4) 0.144(7) -0.033(5) 0.003(4) -0.021(4)
F21 0.126(7) 0.074(5) 0.112(6) -0.051(5) 0.033(5) 0.019(5)
F22 0.122(5) 0.124(5) 0.111(4) 0.019(4) 0.057(4) 0.000(4)
F23 0.072(4) 0.089(4) 0.141(5) 0.008(4) 0.030(4) 0.017(3)
F24 0.082(4) 0.094(4) 0.141(5) -0.007(4) 0.015(4) -0.015(4)
F25 0.132(8) 0.107(6) 0.085(5) 0.003(5) -0.062(5) -0.016(6)
F26 0.075(5) 0.119(6) 0.064(4) 0.025(4) 0.022(3) -0.003(5)
F27 0.102(6) 0.073(5) 0.114(6) 0.037(5) 0.002(5) 0.028(4)
F28 0.079(5) 0.076(4) 0.107(6) -0.007(4) 0.032(4) 0.019(4)
F29 0.045(4) 0.100(6) 0.119(6) 0.016(5) -0.020(3) 0.002(4)
F30 0.078(5) 0.142(8) 0.090(5) 0.073(5) 0.014(4) -0.025(5)
F31 0.163(8) 0.050(4) 0.072(4) 0.002(3) -0.040(5) -0.036(4)
F32 0.127(5) 0.088(4) 0.078(4) 0.019(3) 0.008(4) 0.022(4)
F33 0.125(7) 0.121(7) 0.073(5) -0.014(5) 0.040(5) 0.042(6)
F34 0.135(7) 0.094(5) 0.050(3) -0.006(3) -0.006(4) -0.077(5)
F35 0.043(3) 0.141(8) 0.142(8) 0.013(6) -0.006(4) -0.019(4)
F36 0.125(5) 0.113(5) 0.064(3) 0.021(3) -0.026(3) -0.034(4)
F37 0.103(6) 0.067(4) 0.110(6) -0.045(4) 0.025(5) -0.046(4)
F38 0.072(4) 0.098(5) 0.056(3) -0.031(4) -0.007(3) 0.004(4)
F39 0.088(5) 0.070(4) 0.105(5) -0.048(4) 0.030(4) 0.013(4)
F40 0.077(5) 0.087(5) 0.071(4) 0.017(4) 0.019(4) -0.006(4)
F41 0.043(4) 0.117(6) 0.109(6) -0.013(5) 0.016(3) 0.033(4)
F42 0.049(3) 0.069(4) 0.116(6) -0.016(4) 0.009(4) -0.021(3)
F43 0.220(12) 0.044(4) 0.115(7) 0.009(4) -0.011(7) 0.046(6)
F44 0.125(7) 0.073(4) 0.073(4) 0.007(4) -0.034(5) 0.031(5)
F45 0.173(10) 0.113(7) 0.092(6) 0.037(6) 0.037(6) -0.045(7)
F46 0.060(4) 0.042(3) 0.113(5) -0.013(3) 0.000(4) 0.012(3)
F47 0.030(3) 0.104(5) 0.121(6) -0.039(5) 0.016(3) -0.006(3)
F48 0.069(4) 0.100(5) 0.045(3) -0.034(3) 0.019(3) -0.018(4)
F49 0.107(6) 0.080(5) 0.065(4) 0.023(4) 0.019(4) -0.044(4)
F50 0.110(6) 0.070(4) 0.066(4) 0.015(3) -0.035(4) 0.008(4)
F51 0.112(6) 0.035(3) 0.099(5) -0.007(3) 0.009(4) 0.005(3)
F52 0.068(4) 0.090(4) 0.046(3) -0.034(3) 0.016(3) -0.026(3)
F53 0.070(4) 0.097(5) 0.055(3) 0.022(3) -0.029(3) -0.023(4)
F54 0.060(4) 0.087(4) 0.063(4) -0.021(3) -0.006(3) -0.041(3)

loop_
_atom_type_symbol
_atom_type_description
_atom_type_scat_dispersion_real
_atom_type_scat_dispersion_imag
_atom_type_scat_source
C C 0.0033 0.0016 'International Tables Vol C Tables 4.2.6.8 and 6.1.1.4'
H H 0.0000 0.0000 'International Tables Vol C Tables 4.2.6.8 and 6.1.1.4'
B B 0.0013 0.0007 'International Tables Vol C Tables 4.2.6.8 and 6.1.1.4'
N N 0.0061 0.0033 'International Tables Vol C Tables 4.2.6.8 and 6.1.1.4'
O O 0.0106 0.0060 'International Tables Vol C Tables 4.2.6.8 and 6.1.1.4'
F F 0.0171 0.0103 'International Tables Vol C Tables 4.2.6.8 and 6.1.1.4'
Al Al 0.0645 0.0514 'International Tables Vol C Tables 4.2.6.8 and 6.1.1.4'
Si Si 0.0817 0.0704 'International Tables Vol C Tables 4.2.6.8 and 6.1.1.4'

loop_
_geom_angle_atom_site_label_1
_geom_angle_atom_site_label_2
_geom_angle_atom_site_label_3
_geom_angle
_geom_angle_site_symmetry_1
_geom_angle_site_symmetry_3
_geom_angle_publ_flag
N1 Si1 C2 116.3(5) . . ?
N1 Si1 C3 116.9(5) . . ?
C2 Si1 C3 112.5(7) . . ?
N1 Si1 C7 82.7(3) . . ?
C2 Si1 C7 111.9(5) . . ?
C3 Si1 C7 113.1(4) . . ?
N1 Si1 B1 38.0(3) . . ?
C2 Si1 B1 122.5(6) . . ?
C3 Si1 B1 124.9(5) . . ?
C7 Si1 B1 44.7(3) . . ?
N1 Si2 C4 110.5(4) . . ?
N1 Si2 C5 107.9(4) . . ?
C4 Si2 C5 110.6(4) . . ?
N1 Si2 C6 106.1(4) . . ?
C4 Si2 C6 111.4(5) . . ?
C5 Si2 C6 110.2(6) . . ?
N1 B1 C1 131.8(7) . . ?
N1 B1 C7 107.7(6) . . ?
C1 B1 C7 120.4(6) . . ?
N1 B1 Si1 48.3(3) . . ?
C1 B1 Si1 177.8(6) . . ?
C7 B1 Si1 59.5(3) . . ?
B1 N1 Si1 93.7(4) . . ?
B1 N1 Si2 134.8(5) . . ?
Si1 N1 Si2 131.5(4) . . ?
C12 C7 C8 118.3(6) . . ?
C12 C7 B1 119.2(6) . . ?
C8 C7 B1 119.1(6) . . ?
C12 C7 Si1 106.3(5) . . ?
C8 C7 Si1 105.9(5) . . ?
B1 C7 Si1 75.8(4) . . ?
C9 C8 C7 118.0(7) . . ?
C9 C8 C13 121.2(7) . . ?
C7 C8 C13 120.4(7) . . ?
C8 C9 C10 123.3(7) . . ?
C9 C10 C11 117.7(7) . . ?
C9 C10 C14 121.3(8) . . ?
C11 C10 C14 121.0(8) . . ?
C12 C11 C10 122.7(7) . . ?
C11 C12 C7 119.3(6) . . ?
C11 C12 C15 120.6(7) . . ?
C7 C12 C15 120.1(7) . . ?
O2 Al1 O3 110.7(3) . . ?
O2 Al1 O1 117.0(3) . . ?
O3 Al1 O1 111.3(3) . . ?
O2 Al1 F55 108.7(2) . . ?
O3 Al1 F55 107.4(3) . . ?
O1 Al1 F55 100.9(2) . . ?
O6 Al2 O4 116.2(3) . . ?
O6 Al2 O5 112.5(3) . . ?
O4 Al2 O5 115.3(4) . . ?
O6 Al2 F55 108.9(2) . . ?
O4 Al2 F55 101.1(2) . . ?
O5 Al2 F55 100.7(3) . . ?
C16 O1 Al1 146.1(5) . . ?
C20 O2 Al1 152.0(5) . . ?
C24 O3 Al1 151.0(6) . . ?
C28 O4 Al2 154.8(6) . . ?
C32 O5 Al2 150.6(6) . . ?
C36 O6 Al2 157.0(5) . . ?
Al1 F55 Al2 170.8(3) . . ?
O1 C16 C17 109.6(7) . . ?
O1 C16 C18 111.0(6) . . ?
C17 C16 C18 109.0(8) . . ?
O1 C16 C19 107.5(7) . . ?
C17 C16 C19 111.3(9) . . ?
C18 C16 C19 108.6(8) . . ?
F2 C17 F1 110.3(11) . . ?
F2 C17 F3 107.8(9) . . ?
F1 C17 F3 105.8(9) . . ?
F2 C17 C16 110.5(9) . . ?
F1 C17 C16 110.4(9) . . ?
F3 C17 C16 112.0(10) . . ?
F5 C18 F6 108.4(8) . . ?
F5 C18 F4 107.9(8) . . ?
F6 C18 F4 105.6(9) . . ?
F5 C18 C16 113.7(8) . . ?
F6 C18 C16 112.1(8) . . ?
F4 C18 C16 108.7(7) . . ?
F8 C19 F9 110.9(10) . . ?
F8 C19 F7 108.8(9) . . ?
F9 C19 F7 103.9(11) . . ?
F8 C19 C16 110.7(10) . . ?
F9 C19 C16 111.2(8) . . ?
F7 C19 C16 111.1(9) . . ?
O2 C20 C21 108.3(7) . . ?
O2 C20 C23 109.2(6) . . ?
C21 C20 C23 109.9(6) . . ?
O2 C20 C22 110.2(6) . . ?
C21 C20 C22 110.0(6) . . ?
C23 C20 C22 109.2(7) . . ?
F11 C21 F10 108.2(8) . . ?
F11 C21 F12 107.5(7) . . ?
F10 C21 F12 106.0(7) . . ?
F11 C21 C20 111.3(7) . . ?
F10 C21 C20 111.6(7) . . ?
F12 C21 C20 111.9(8) . . ?
F15 C22 F14 108.1(8) . . ?
F15 C22 F13 109.2(8) . . ?
F14 C22 F13 108.2(8) . . ?
F15 C22 C20 108.7(7) . . ?
F14 C22 C20 112.3(7) . . ?
F13 C22 C20 110.3(7) . . ?
F18 C23 F17 107.2(7) . . ?
F18 C23 F16 106.6(7) . . ?
F17 C23 F16 108.2(7) . . ?
F18 C23 C20 110.9(7) . . ?
F17 C23 C20 110.3(7) . . ?
F16 C23 C20 113.3(7) . . ?
O3 C24 C26 106.9(7) . . ?
O3 C24 C27 110.7(7) . . ?
C26 C24 C27 110.2(8) . . ?
O3 C24 C25 110.3(7) . . ?
C26 C24 C25 111.6(9) . . ?
C27 C24 C25 107.1(8) . . ?
F20 C25 F19 106.1(12) . . ?
F20 C25 F21 107.6(9) . . ?
F19 C25 F21 109.0(9) . . ?
F20 C25 C24 113.0(8) . . ?
F19 C25 C24 110.8(9) . . ?
F21 C25 C24 110.2(10) . . ?
F24 C26 F23 109.2(12) . . ?
F24 C26 F22 110.0(11) . . ?
F23 C26 F22 104.1(11) . . ?
F24 C26 C24 112.1(10) . . ?
F23 C26 C24 112.2(9) . . ?
F22 C26 C24 109.0(12) . . ?
F27 C27 F25 105.9(9) . . ?
F27 C27 F26 111.7(10) . . ?
F25 C27 F26 104.6(10) . . ?
F27 C27 C24 113.8(9) . . ?
F25 C27 C24 110.4(9) . . ?
F26 C27 C24 109.9(8) . . ?
O4 C28 C29 111.2(8) . . ?
O4 C28 C31 111.9(7) . . ?
C29 C28 C31 112.9(8) . . ?
O4 C28 C30 108.0(7) . . ?
C29 C28 C30 105.3(9) . . ?
C31 C28 C30 107.2(9) . . ?
F29 C29 F30 103.9(10) . . ?
F29 C29 F28 110.7(9) . . ?
F30 C29 F28 111.6(10) . . ?
F29 C29 C28 111.1(9) . . ?
F30 C29 C28 112.0(9) . . ?
F28 C29 C28 107.5(9) . . ?
F31 C30 F32 110.2(10) . . ?
F31 C30 F33 114.2(10) . . ?
F32 C30 F33 104.5(11) . . ?
F31 C30 C28 108.0(10) . . ?
F32 C30 C28 112.2(9) . . ?
F33 C30 C28 107.8(9) . . ?
F35 C31 F34 108.4(10) . . ?
F35 C31 F36 118.7(11) . . ?
F34 C31 F36 100.6(10) . . ?
F35 C31 C28 112.9(10) . . ?
F34 C31 C28 106.4(9) . . ?
F36 C31 C28 108.5(9) . . ?
O5 C32 C35 109.7(8) . . ?
O5 C32 C34 106.9(7) . . ?
C35 C32 C34 110.0(9) . . ?
O5 C32 C33 111.1(7) . . ?
C35 C32 C33 108.6(8) . . ?
C34 C32 C33 110.6(8) . . ?
F39 C33 F37 107.8(9) . . ?
F39 C33 F38 110.2(10) . . ?
F37 C33 F38 105.3(10) . . ?
F39 C33 C32 112.6(9) . . ?
F37 C33 C32 111.3(9) . . ?
F38 C33 C32 109.4(8) . . ?
F42 C34 F40 110.9(10) . . ?
F42 C34 F41 107.4(9) . . ?
F40 C34 F41 105.3(8) . . ?
F42 C34 C32 112.7(8) . . ?
F40 C34 C32 109.7(8) . . ?
F41 C34 C32 110.4(8) . . ?
F43 C35 F44 106.8(12) . . ?
F43 C35 F45 108.9(12) . . ?
F44 C35 F45 107.5(12) . . ?
F43 C35 C32 111.9(11) . . ?
F44 C35 C32 110.9(9) . . ?
F45 C35 C32 110.7(11) . . ?
O6 C36 C38 109.0(7) . . ?
O6 C36 C39 108.8(6) . . ?
C38 C36 C39 109.3(7) . . ?
O6 C36 C37 108.7(6) . . ?
C38 C36 C37 109.0(8) . . ?
C39 C36 C37 112.1(8) . . ?
F46 C37 F47 108.1(9) . . ?
F46 C37 F48 108.1(8) . . ?
F47 C37 F48 108.9(9) . . ?
F46 C37 C36 109.3(8) . . ?
F47 C37 C36 111.7(8) . . ?
F48 C37 C36 110.6(8) . . ?
F50 C38 F49 107.3(9) . . ?
F50 C38 F51 107.5(10) . . ?
F49 C38 F51 107.1(9) . . ?
F50 C38 C36 111.9(8) . . ?
F49 C38 C36 112.6(9) . . ?
F51 C38 C36 110.2(8) . . ?
F52 C39 F54 107.7(8) . . ?
F52 C39 F53 108.4(8) . . ?
F54 C39 F53 107.5(8) . . ?
F52 C39 C36 112.5(8) . . ?
F54 C39 C36 111.8(7) . . ?
F53 C39 C36 108.7(8) . . ?

loop_
_geom_bond_atom_site_label_1
_geom_bond_atom_site_label_2
_geom_bond_distance
_geom_bond_site_symmetry_2
_geom_bond_publ_flag
Si1 N1 1.717(6) . ?
Si1 C2 1.844(11) . ?
Si1 C3 1.855(12) . ?
Si1 C7 2.040(7) . ?
Si1 B1 2.296(9) . ?
Si2 N1 1.783(6) . ?
Si2 C4 1.840(9) . ?
Si2 C5 1.855(9) . ?
Si2 C6 1.859(10) . ?
B1 N1 1.417(10) . ?
B1 C1 1.544(11) . ?
B1 C7 1.666(10) . ?
C7 C12 1.432(10) . ?
C7 C8 1.445(10) . ?
C8 C9 1.379(11) . ?
C8 C13 1.512(12) . ?
C9 C10 1.390(12) . ?
C10 C11 1.390(12) . ?
C10 C14 1.486(11) . ?
C11 C12 1.369(10) . ?
C12 C15 1.517(10) . ?
Al1 O2 1.703(5) . ?
Al1 O3 1.705(6) . ?
Al1 O1 1.713(5) . ?
Al1 F55 1.765(4) . ?
Al2 O6 1.676(5) . ?
Al2 O4 1.694(5) . ?
Al2 O5 1.696(6) . ?
Al2 F55 1.767(4) . ?
O1 C16 1.345(8) . ?
O2 C20 1.339(9) . ?
O3 C24 1.351(9) . ?
O4 C28 1.354(9) . ?
O5 C32 1.357(9) . ?
O6 C36 1.370(9) . ?
C16 C17 1.544(14) . ?
C16 C18 1.555(12) . ?
C16 C19 1.564(14) . ?
C17 F2 1.312(16) . ?
C17 F1 1.329(13) . ?
C17 F3 1.340(12) . ?
C18 F5 1.317(10) . ?
C18 F6 1.327(12) . ?
C18 F4 1.352(12) . ?
C19 F8 1.304(14) . ?
C19 F9 1.313(15) . ?
C19 F7 1.348(12) . ?
C20 C21 1.540(11) . ?
C20 C23 1.551(11) . ?
C20 C22 1.563(11) . ?
C21 F11 1.328(11) . ?
C21 F10 1.332(11) . ?
C21 F12 1.342(11) . ?
C22 F15 1.316(11) . ?
C22 F14 1.319(11) . ?
C22 F13 1.321(11) . ?
C23 F18 1.326(10) . ?
C23 F17 1.333(10) . ?
C23 F16 1.334(10) . ?
C24 C26 1.534(14) . ?
C24 C27 1.548(13) . ?
C24 C25 1.572(13) . ?
C25 F20 1.280(14) . ?
C25 F19 1.306(15) . ?
C25 F21 1.370(13) . ?
C26 F24 1.289(16) . ?
C26 F23 1.333(14) . ?
C26 F22 1.339(17) . ?
C27 F27 1.308(13) . ?
C27 F25 1.321(13) . ?
C27 F26 1.326(13) . ?
C28 C29 1.506(14) . ?
C28 C31 1.553(13) . ?
C28 C30 1.597(14) . ?
C29 F29 1.320(13) . ?
C29 F30 1.342(13) . ?
C29 F28 1.399(14) . ?
C30 F31 1.304(16) . ?
C30 F32 1.335(13) . ?
C30 F33 1.363(16) . ?
C31 F35 1.289(16) . ?
C31 F34 1.368(16) . ?
C31 F36 1.372(13) . ?
C32 C35 1.531(14) . ?
C32 C34 1.541(12) . ?
C32 C33 1.560(13) . ?
C33 F39 1.314(12) . ?
C33 F37 1.326(14) . ?
C33 F38 1.366(14) . ?
C34 F42 1.291(13) . ?
C34 F40 1.321(13) . ?
C34 F41 1.358(12) . ?
C35 F43 1.319(15) . ?
C35 F44 1.338(16) . ?
C35 F45 1.340(17) . ?
C36 C38 1.531(12) . ?
C36 C39 1.536(11) . ?
C36 C37 1.537(12) . ?
C37 F46 1.322(12) . ?
C37 F47 1.328(11) . ?
C37 F48 1.355(12) . ?
C38 F50 1.328(13) . ?
C38 F49 1.339(14) . ?
C38 F51 1.363(14) . ?
C39 F52 1.295(12) . ?
C39 F54 1.331(11) . ?
C39 F53 1.376(13) . ?
